data_4135291
loop_
_publ_author_name
'Ni, Hangcheng'
'Lu, Zhenpin'
'Xie, Zuowei'

_publ_section_title
;
 Transition-Metal-Free Cross-Coupling Reaction of Iodocarboranes with
 Terminal Alkynes Enabled by UV Light: Synthesis of
 1-Alkynyl-<i>o</i>-Carboranes and Carborane-Fused Cyclics.
;
_journal_issue 43
_journal_name_full 'Journal of the American Chemical Society'
_journal_page_first 18661
_journal_page_last 18667
_journal_paper_doi 10.1021/jacs.0c08652
_journal_volume 142
_journal_year 2020
_chemical_formula_sum 'C18 H32 B10'
_chemical_formula_weight 356.53
_space_group_crystal_system monoclinic
_space_group_IT_number 14
_space_group_name_Hall '-P 2ybc'
_space_group_name_H-M_alt 'P 1 21/c 1'
_atom_sites_solution_hydrogens geom
_audit_creation_method SHELXL-2014/6
_cell_angle_alpha 90
_cell_angle_beta 102.2625(14)
_cell_angle_gamma 90
_cell_formula_units_Z 4
_cell_length_a 15.0860(7)
_cell_length_b 12.9393(6)
_cell_length_c 11.5931(5)
_cell_measurement_reflns_used 163
_cell_measurement_temperature 296(2)
_cell_measurement_theta_max 15
_cell_measurement_theta_min 15
_cell_volume 2211.37(17)
_computing_cell_refinement 'BRUKER D8VENTURE DIFFRACTOMETER'
_computing_data_collection 'BRUKER D8VENTURE DIFFRACTOMETER'
_computing_data_reduction 'BRUKER D8VENTURE DIFFRACTOMETER'
_computing_molecular_graphics 'BRUKER SHELXTL'
_computing_publication_material 'BRUKER SHELXTL'
_computing_structure_refinement 'SHELXL-2014/6 (Sheldrick, 2014)'
_diffrn_ambient_temperature 296(2)
_diffrn_measured_fraction_theta_full 0.999
_diffrn_measured_fraction_theta_max 0.999
_diffrn_measurement_device_type 'BRUKER D8VENTURE DIFFRACTOMETER'
_diffrn_measurement_method 'PHI & OMEGA SCAN'
_diffrn_radiation_type MoK\a
_diffrn_radiation_wavelength 0.71073
_diffrn_reflns_av_R_equivalents 0.0764
_diffrn_reflns_av_unetI/netI 0.0385
_diffrn_reflns_Laue_measured_fraction_full 0.999
_diffrn_reflns_Laue_measured_fraction_max 0.999
_diffrn_reflns_limit_h_max 18
_diffrn_reflns_limit_h_min -18
_diffrn_reflns_limit_k_max 15
_diffrn_reflns_limit_k_min -15
_diffrn_reflns_limit_l_max 13
_diffrn_reflns_limit_l_min -13
_diffrn_reflns_number 45895
_diffrn_reflns_point_group_measured_fraction_full 0.999
_diffrn_reflns_point_group_measured_fraction_max 0.999
_diffrn_reflns_theta_full 25.242
_diffrn_reflns_theta_max 25.247
_diffrn_reflns_theta_min 2.390
_exptl_absorpt_coefficient_mu 0.053
_exptl_absorpt_correction_T_max 0.7456
_exptl_absorpt_correction_T_min 0.6143
_exptl_absorpt_correction_type multi-scan
_exptl_crystal_colour colourless
_exptl_crystal_density_diffrn 1.071
_exptl_crystal_description block
_exptl_crystal_F_000 760
_exptl_crystal_size_max 0.400
_exptl_crystal_size_mid 0.300
_exptl_crystal_size_min 0.200
_refine_diff_density_max 0.228
_refine_diff_density_min -0.219
_refine_diff_density_rms 0.040
_refine_ls_extinction_method none
_refine_ls_goodness_of_fit_ref 1.051
_refine_ls_hydrogen_treatment constr
_refine_ls_matrix_type full
_refine_ls_number_parameters 280
_refine_ls_number_reflns 3993
_refine_ls_number_restraints 6
_refine_ls_restrained_S_all 1.055
_refine_ls_R_factor_all 0.1014
_refine_ls_R_factor_gt 0.0599
_refine_ls_shift/su_max 0.009
_refine_ls_shift/su_mean 0.001
_refine_ls_structure_factor_coef Fsqd
_refine_ls_weighting_details 'w=1/[\s^2^(Fo^2^)+(0.0730P)^2^+0.7250P] where P=(Fo^2^+2Fc^2^)/3'
_refine_ls_weighting_scheme calc
_refine_ls_wR_factor_gt 0.1370
_refine_ls_wR_factor_ref 0.1618
_reflns_Friedel_coverage 0.000
_reflns_number_gt 2648
_reflns_number_total 3993
_reflns_threshold_expression 'I > 2\s(I)'
_cod_data_source_file 11Ba.cif
_cod_data_source_block 11Ba
_cod_depositor_comments 'Adding full bibliography for 4135283--4135293.cif.'
_cod_original_sg_symbol_H-M 'P 21/c'
_cod_database_code 4135291
_shelx_space_group_comment
;
The symmetry employed for this shelxl refinement is uniquely defined
by the following loop, which should always be used as a source of
symmetry information in preference to the above space-group names.
They are only intended as comments.
;
_shelx_estimated_absorpt_t_min 0.979
_shelx_estimated_absorpt_t_max 0.989
_shelxl_version_number 2014/6

loop_
_space_group_symop_operation_xyz
'x, y, z'
'-x, y+1/2, -z+1/2'
'-x, -y, -z'
'x, -y-1/2, z-1/2'

loop_
_atom_site_label
_atom_site_type_symbol
_atom_site_fract_x
_atom_site_fract_y
_atom_site_fract_z
_atom_site_U_iso_or_equiv
_atom_site_adp_type
_atom_site_occupancy
_atom_site_site_symmetry_order
_atom_site_calc_flag
_atom_site_refinement_flags_posn
_atom_site_refinement_flags_adp
_atom_site_refinement_flags_occupancy
_atom_site_disorder_assembly
_atom_site_disorder_group
C1 C 0.26014(12) 0.34146(15) 0.95293(16) 0.0357(5) Uani 1 1 d . . . . .
C2 C 0.16714(13) 0.31536(16) 0.85695(16) 0.0386(5) Uani 1 1 d . . . . .
C11 C 0.31733(13) 0.25104(15) 1.00007(16) 0.0362(5) Uani 1 1 d . . . . .
C12 C 0.39706(13) 0.26876(16) 1.08291(17) 0.0397(5) Uani 1 1 d . . . . .
H12A H 0.4127 0.3364 1.1058 0.048 Uiso 1 1 calc R U . . .
C13 C 0.45426(14) 0.18916(16) 1.13267(18) 0.0423(5) Uani 1 1 d . . . . .
C14 C 0.42873(16) 0.09057(17) 1.0931(2) 0.0544(6) Uani 1 1 d . . . . .
H14A H 0.4661 0.0352 1.1227 0.065 Uiso 1 1 calc R U . . .
C15 C 0.34975(16) 0.07169(17) 1.0114(2) 0.0542(6) Uani 1 1 d . . . . .
H15A H 0.3353 0.0039 0.9882 0.065 Uiso 1 1 calc R U . . .
C16 C 0.29089(14) 0.15050(16) 0.96254(17) 0.0413(5) Uani 1 1 d . . . . .
C17 C 0.20548(14) 0.12933(16) 0.87670(17) 0.0425(5) Uani 1 1 d . . . . .
C18 C 0.15038(14) 0.20548(16) 0.82890(17) 0.0433(5) Uani 1 1 d . . . . .
H18A H 0.0980 0.1880 0.7743 0.052 Uiso 1 1 calc R U . . .
C19 C 0.17842(16) 0.01880(16) 0.84561(18) 0.0501(6) Uani 1 1 d . . . . .
H19A H 0.2312 -0.0192 0.8339 0.060 Uiso 1 1 calc R U . . .
H19B H 0.1338 0.0178 0.7718 0.060 Uiso 1 1 calc R U . . .
C20 C 0.13896(17) -0.03533(17) 0.9403(2) 0.0559(6) Uani 1 1 d . . . . .
H20A H 0.1787 -0.0231 1.0166 0.067 Uiso 1 1 calc R U . . .
H20B H 0.0805 -0.0047 0.9420 0.067 Uiso 1 1 calc R U . . .
C21 C 0.12689(18) -0.14951(18) 0.9223(2) 0.0641(7) Uani 1 1 d . . . . .
H21A H 0.1855 -0.1805 0.9225 0.077 Uiso 1 1 calc R U . . .
H21B H 0.0882 -0.1619 0.8453 0.077 Uiso 1 1 calc R U . . .
C22 C 0.0859(2) -0.2019(2) 1.0151(3) 0.0847(9) Uani 1 1 d . . . . .
H22A H 0.0800 -0.2746 0.9986 0.127 Uiso 1 1 calc R U . . .
H22B H 0.1245 -0.1915 1.0914 0.127 Uiso 1 1 calc R U . . .
H22C H 0.0272 -0.1729 1.0142 0.127 Uiso 1 1 calc R U . . .
C23 C 0.54052(14) 0.20976(17) 1.22602(19) 0.0492(6) Uani 1 1 d D . . . .
C24 C 0.5368(6) 0.1476(6) 1.3391(6) 0.078(2) Uani 0.5 1 d D . P A 1
H24A H 0.4821 0.1646 1.3649 0.117 Uiso 0.5 1 calc R U P A 1
H24B H 0.5375 0.0750 1.3224 0.117 Uiso 0.5 1 calc R U P A 1
H24C H 0.5884 0.1648 1.4001 0.117 Uiso 0.5 1 calc R U P A 1
C25 C 0.6268(5) 0.1819(9) 1.1872(7) 0.098(3) Uani 0.5 1 d D . P A 1
H25A H 0.6224 0.1125 1.1573 0.147 Uiso 0.5 1 calc R U P A 1
H25B H 0.6357 0.2286 1.1263 0.147 Uiso 0.5 1 calc R U P A 1
H25C H 0.6772 0.1869 1.2533 0.147 Uiso 0.5 1 calc R U P A 1
C26 C 0.5535(6) 0.3202(6) 1.2717(12) 0.089(3) Uani 0.5 1 d D . P A 1
H26A H 0.5003 0.3422 1.2978 0.133 Uiso 0.5 1 calc R U P A 1
H26B H 0.6050 0.3232 1.3365 0.133 Uiso 0.5 1 calc R U P A 1
H26C H 0.5635 0.3649 1.2096 0.133 Uiso 0.5 1 calc R U P A 1
C24' C 0.5721(7) 0.1115(6) 1.2933(9) 0.125(4) Uani 0.5 1 d D . P A 2
H24D H 0.5829 0.0593 1.2391 0.187 Uiso 0.5 1 calc R U P A 2
H24E H 0.6272 0.1249 1.3501 0.187 Uiso 0.5 1 calc R U P A 2
H24F H 0.5263 0.0881 1.3332 0.187 Uiso 0.5 1 calc R U P A 2
C25' C 0.6104(5) 0.2407(10) 1.1544(8) 0.127(5) Uani 0.5 1 d D . P A 2
H25D H 0.6208 0.1836 1.1060 0.191 Uiso 0.5 1 calc R U P A 2
H25E H 0.5881 0.2986 1.1050 0.191 Uiso 0.5 1 calc R U P A 2
H25F H 0.6662 0.2592 1.2070 0.191 Uiso 0.5 1 calc R U P A 2
C26' C 0.5217(7) 0.2965(9) 1.3034(11) 0.141(7) Uani 0.5 1 d D . P A 2
H26D H 0.5021 0.3563 1.2558 0.212 Uiso 0.5 1 calc R U P A 2
H26E H 0.4751 0.2759 1.3435 0.212 Uiso 0.5 1 calc R U P A 2
H26F H 0.5760 0.3127 1.3604 0.212 Uiso 0.5 1 calc R U P A 2
B3 B 0.15821(15) 0.3532(2) 0.9979(2) 0.0430(6) Uani 1 1 d . . . . .
H3 H 0.1361 0.3033 1.0632 0.052 Uiso 1 1 calc R U . . .
B4 B 0.24511(16) 0.44509(19) 1.0387(2) 0.0428(6) Uani 1 1 d . . . . .
H4 H 0.2799 0.4549 1.1316 0.051 Uiso 1 1 calc R U . . .
B5 B 0.30437(16) 0.45750(18) 0.9225(2) 0.0420(6) Uani 1 1 d . . . . .
H5 H 0.3773 0.4752 0.9409 0.050 Uiso 1 1 calc R U . . .
B6 B 0.25518(16) 0.37365(19) 0.8062(2) 0.0418(6) Uani 1 1 d . . . . .
H6 H 0.2953 0.3370 0.7485 0.050 Uiso 1 1 calc R U . . .
B7 B 0.08213(16) 0.3988(2) 0.8705(2) 0.0471(6) Uani 1 1 d . . . . .
H7 H 0.0098 0.3780 0.8529 0.057 Uiso 1 1 calc R U . . .
B8 B 0.13160(17) 0.4849(2) 0.9850(2) 0.0505(7) Uani 1 1 d . . . . .
H8 H 0.0915 0.5221 1.0423 0.061 Uiso 1 1 calc R U . . .
B9 B 0.22213(17) 0.5503(2) 0.9392(2) 0.0488(6) Uani 1 1 d . . . . .
H9 H 0.2411 0.6299 0.9672 0.059 Uiso 1 1 calc R U . . .
B10 B 0.22761(17) 0.5052(2) 0.7959(2) 0.0491(7) Uani 1 1 d . . . . .
H10 H 0.2497 0.5555 0.7310 0.059 Uiso 1 1 calc R U . . .
B11 B 0.14126(17) 0.4111(2) 0.7540(2) 0.0469(6) Uani 1 1 d . . . . .
H11 H 0.1070 0.3983 0.6614 0.056 Uiso 1 1 calc R U . . .
B12 B 0.12022(18) 0.5214(2) 0.8345(2) 0.0519(7) Uani 1 1 d . . . . .
H12 H 0.0725 0.5821 0.7942 0.062 Uiso 1 1 calc R U . . .

loop_
_atom_site_aniso_label
_atom_site_aniso_U_11
_atom_site_aniso_U_22
_atom_site_aniso_U_33
_atom_site_aniso_U_23
_atom_site_aniso_U_13
_atom_site_aniso_U_12
C1 0.0333(10) 0.0384(12) 0.0353(10) -0.0002(9) 0.0068(8) -0.0010(9)
C2 0.0354(11) 0.0449(13) 0.0350(11) 0.0033(9) 0.0068(8) -0.0015(9)
C11 0.0377(11) 0.0353(12) 0.0375(10) 0.0036(9) 0.0122(9) 0.0019(9)
C12 0.0396(11) 0.0365(12) 0.0438(11) 0.0007(9) 0.0106(9) -0.0004(9)
C13 0.0405(12) 0.0426(13) 0.0453(12) 0.0060(10) 0.0125(9) 0.0072(10)
C14 0.0575(15) 0.0403(14) 0.0626(15) 0.0051(11) 0.0067(12) 0.0129(11)
C15 0.0670(16) 0.0338(13) 0.0595(14) -0.0029(11) 0.0080(12) 0.0052(11)
C16 0.0465(12) 0.0383(12) 0.0404(11) -0.0004(9) 0.0120(9) 0.0000(10)
C17 0.0507(13) 0.0421(13) 0.0363(11) -0.0027(10) 0.0129(10) -0.0069(10)
C18 0.0461(12) 0.0473(14) 0.0356(11) -0.0024(10) 0.0071(9) -0.0092(11)
C19 0.0613(14) 0.0442(13) 0.0436(12) -0.0070(10) 0.0086(10) -0.0079(11)
C20 0.0685(16) 0.0454(14) 0.0550(14) -0.0044(11) 0.0157(12) -0.0065(12)
C21 0.0734(17) 0.0452(15) 0.0757(17) -0.0011(12) 0.0203(14) -0.0037(13)
C22 0.096(2) 0.0570(18) 0.109(2) 0.0109(16) 0.0394(19) -0.0111(16)
C23 0.0393(12) 0.0496(14) 0.0568(14) 0.0068(11) 0.0059(10) 0.0065(10)
C24 0.072(5) 0.087(6) 0.064(4) 0.018(4) -0.008(3) -0.009(4)
C25 0.044(4) 0.179(10) 0.071(5) -0.015(5) 0.014(4) 0.027(5)
C26 0.049(5) 0.067(4) 0.132(8) -0.026(4) -0.022(4) 0.009(3)
C24' 0.102(8) 0.086(6) 0.145(10) 0.043(6) -0.068(6) -0.006(5)
C25' 0.040(4) 0.232(14) 0.096(6) 0.027(7) -0.014(4) -0.043(6)
C26' 0.075(8) 0.220(15) 0.099(8) -0.097(9) -0.049(6) 0.053(7)
B3 0.0361(13) 0.0562(16) 0.0391(13) 0.0005(11) 0.0134(10) 0.0006(12)
B4 0.0418(13) 0.0425(14) 0.0432(13) -0.0048(11) 0.0069(11) 0.0052(11)
B5 0.0404(13) 0.0380(14) 0.0475(14) 0.0047(11) 0.0089(11) -0.0015(11)
B6 0.0454(14) 0.0456(15) 0.0376(13) 0.0049(11) 0.0159(11) -0.0020(11)
B7 0.0352(13) 0.0570(17) 0.0486(14) 0.0027(12) 0.0075(11) 0.0059(12)
B8 0.0423(14) 0.0573(17) 0.0525(15) -0.0028(13) 0.0118(12) 0.0114(12)
B9 0.0474(15) 0.0385(14) 0.0580(16) 0.0021(12) 0.0056(12) 0.0061(12)
B10 0.0485(15) 0.0477(16) 0.0500(15) 0.0109(12) 0.0081(12) 0.0003(12)
B11 0.0485(15) 0.0507(15) 0.0397(13) 0.0100(11) 0.0056(11) 0.0017(12)
B12 0.0455(15) 0.0501(16) 0.0578(16) 0.0072(13) 0.0060(12) 0.0106(12)

loop_
_atom_type_symbol
_atom_type_description
_atom_type_scat_dispersion_real
_atom_type_scat_dispersion_imag
_atom_type_scat_source
C C 0.0033 0.0016 'International Tables Vol C Tables 4.2.6.8 and 6.1.1.4'
H H 0.0000 0.0000 'International Tables Vol C Tables 4.2.6.8 and 6.1.1.4'
B B 0.0013 0.0007 'International Tables Vol C Tables 4.2.6.8 and 6.1.1.4'

loop_
_geom_angle_atom_site_label_1
_geom_angle_atom_site_label_2
_geom_angle_atom_site_label_3
_geom_angle
_geom_angle_site_symmetry_1
_geom_angle_site_symmetry_3
_geom_angle_publ_flag
C11 C1 C2 115.84(16) . . ?
C11 C1 B5 123.05(16) . . ?
C2 C1 B5 110.99(15) . . ?
C11 C1 B4 122.71(16) . . ?
C2 C1 B4 110.95(15) . . ?
B5 C1 B4 62.48(13) . . ?
C11 C1 B3 116.20(16) . . ?
C2 C1 B3 62.16(12) . . ?
B5 C1 B3 113.27(16) . . ?
B4 C1 B3 61.38(13) . . ?
C11 C1 B6 116.70(16) . . ?
C2 C1 B6 61.94(12) . . ?
B5 C1 B6 61.66(13) . . ?
B4 C1 B6 113.42(16) . . ?
B3 C1 B6 114.65(15) . . ?
C18 C2 C1 115.75(16) . . ?
C18 C2 B11 122.99(17) . . ?
C1 C2 B11 111.28(16) . . ?
C18 C2 B7 122.32(17) . . ?
C1 C2 B7 111.12(16) . . ?
B11 C2 B7 62.71(14) . . ?
C18 C2 B6 116.99(16) . . ?
C1 C2 B6 62.08(12) . . ?
B11 C2 B6 61.66(13) . . ?
B7 C2 B6 113.59(17) . . ?
C18 C2 B3 115.92(16) . . ?
C1 C2 B3 61.79(12) . . ?
B11 C2 B3 113.64(17) . . ?
B7 C2 B3 61.70(13) . . ?
B6 C2 B3 114.46(16) . . ?
C12 C11 C16 120.99(18) . . ?
C12 C11 C1 118.27(17) . . ?
C16 C11 C1 120.74(17) . . ?
C13 C12 C11 122.36(19) . . ?
C14 C13 C12 116.25(19) . . ?
C14 C13 C23 122.06(18) . . ?
C12 C13 C23 121.69(19) . . ?
C15 C14 C13 122.1(2) . . ?
C14 C15 C16 122.3(2) . . ?
C15 C16 C11 116.01(19) . . ?
C15 C16 C17 121.91(19) . . ?
C11 C16 C17 122.08(18) . . ?
C18 C17 C16 121.42(19) . . ?
C18 C17 C19 119.24(19) . . ?
C16 C17 C19 119.31(19) . . ?
C17 C18 C2 124.15(19) . . ?
C17 C19 C20 112.96(17) . . ?
C21 C20 C19 114.00(19) . . ?
C20 C21 C22 113.5(2) . . ?
C26' C23 C24' 113.5(7) . . ?
C25 C23 C26 105.8(6) . . ?
C26' C23 C25' 111.7(7) . . ?
C24' C23 C25' 108.8(6) . . ?
C26' C23 C13 108.2(4) . . ?
C25 C23 C13 113.9(4) . . ?
C24' C23 C13 110.2(4) . . ?
C26 C23 C13 115.9(5) . . ?
C25' C23 C13 104.0(4) . . ?
C25 C23 C24 108.5(4) . . ?
C26 C23 C24 102.6(6) . . ?
C13 C23 C24 109.3(4) . . ?
C1 B3 C2 56.04(11) . . ?
C1 B3 B8 105.21(17) . . ?
C2 B3 B8 104.87(17) . . ?
C1 B3 B4 58.78(12) . . ?
C2 B3 B4 103.99(16) . . ?
B8 B3 B4 60.61(14) . . ?
C1 B3 B7 103.81(16) . . ?
C2 B3 B7 58.34(13) . . ?
B8 B3 B7 60.50(15) . . ?
B4 B3 B7 108.33(18) . . ?
C1 B4 B3 59.84(13) . . ?
C1 B4 B8 105.11(17) . . ?
B3 B4 B8 59.43(14) . . ?
C1 B4 B9 104.77(17) . . ?
B3 B4 B9 108.20(17) . . ?
B8 B4 B9 60.40(14) . . ?
C1 B4 B5 58.67(13) . . ?
B3 B4 B5 108.87(17) . . ?
B8 B4 B5 108.18(17) . . ?
B9 B4 B5 59.75(14) . . ?
C1 B5 B9 105.08(17) . . ?
C1 B5 B6 59.95(12) . . ?
B9 B5 B6 108.06(17) . . ?
C1 B5 B4 58.85(12) . . ?
B9 B5 B4 59.98(14) . . ?
B6 B5 B4 109.05(17) . . ?
C1 B5 B10 105.12(16) . . ?
B9 B5 B10 60.30(14) . . ?
B6 B5 B10 59.20(14) . . ?
B4 B5 B10 108.27(17) . . ?
C2 B6 C1 55.98(11) . . ?
C2 B6 B10 104.92(17) . . ?
C1 B6 B10 105.05(16) . . ?
C2 B6 B11 58.38(13) . . ?
C1 B6 B11 103.76(16) . . ?
B10 B6 B11 60.63(14) . . ?
C2 B6 B5 103.61(16) . . ?
C1 B6 B5 58.39(12) . . ?
B10 B6 B5 60.65(14) . . ?
B11 B6 B5 108.29(18) . . ?
C2 B7 B3 59.96(13) . . ?
C2 B7 B12 104.92(17) . . ?
B3 B7 B12 108.09(18) . . ?
C2 B7 B8 105.13(16) . . ?
B3 B7 B8 59.23(14) . . ?
B12 B7 B8 60.39(15) . . ?
C2 B7 B11 58.59(13) . . ?
B3 B7 B11 108.85(17) . . ?
B12 B7 B11 59.96(15) . . ?
B8 B7 B11 108.28(18) . . ?
B3 B8 B4 59.96(14) . . ?
B3 B8 B7 60.27(14) . . ?
B4 B8 B7 107.65(17) . . ?
B3 B8 B12 108.37(18) . . ?
B4 B8 B12 107.88(18) . . ?
B7 B8 B12 59.70(15) . . ?
B3 B8 B9 108.15(17) . . ?
B4 B8 B9 59.81(14) . . ?
B7 B8 B9 107.66(18) . . ?
B12 B8 B9 60.14(15) . . ?
B5 B9 B4 60.27(13) . . ?
B5 B9 B10 60.12(14) . . ?
B4 B9 B10 108.36(17) . . ?
B5 B9 B8 108.11(18) . . ?
B4 B9 B8 59.79(14) . . ?
B10 B9 B8 108.24(18) . . ?
B5 B9 B12 107.90(18) . . ?
B4 B9 B12 107.69(18) . . ?
B10 B9 B12 60.03(14) . . ?
B8 B9 B12 59.91(14) . . ?
B6 B10 B11 60.08(14) . . ?
B6 B10 B5 60.15(14) . . ?
B11 B10 B5 107.47(17) . . ?
B6 B10 B9 108.25(17) . . ?
B11 B10 B9 107.71(18) . . ?
B5 B10 B9 59.58(13) . . ?
B6 B10 B12 108.27(18) . . ?
B11 B10 B12 59.75(15) . . ?
B5 B10 B12 107.55(18) . . ?
B9 B10 B12 60.13(15) . . ?
C2 B11 B6 59.97(13) . . ?
C2 B11 B12 104.84(17) . . ?
B6 B11 B12 108.12(18) . . ?
C2 B11 B10 105.10(17) . . ?
B6 B11 B10 59.28(14) . . ?
B12 B11 B10 60.36(15) . . ?
C2 B11 B7 58.70(13) . . ?
B6 B11 B7 108.92(17) . . ?
B12 B11 B7 59.75(15) . . ?
B10 B11 B7 108.11(18) . . ?
B7 B12 B11 60.29(14) . . ?
B7 B12 B8 59.91(15) . . ?
B11 B12 B8 108.15(18) . . ?
B7 B12 B10 108.16(18) . . ?
B11 B12 B10 59.89(15) . . ?
B8 B12 B10 108.11(18) . . ?
B7 B12 B9 107.66(18) . . ?
B11 B12 B9 107.59(18) . . ?
B8 B12 B9 59.94(14) . . ?
B10 B12 B9 59.84(14) . . ?

loop_
_geom_bond_atom_site_label_1
_geom_bond_atom_site_label_2
_geom_bond_distance
_geom_bond_site_symmetry_2
_geom_bond_publ_flag
C1 C11 1.487(3) . ?
C1 C2 1.630(3) . ?
C1 B5 1.710(3) . ?
C1 B4 1.713(3) . ?
C1 B3 1.732(3) . ?
C1 B6 1.738(3) . ?
C2 C18 1.468(3) . ?
C2 B11 1.707(3) . ?
C2 B7 1.709(3) . ?
C2 B6 1.735(3) . ?
C2 B3 1.738(3) . ?
C11 C12 1.390(3) . ?
C11 C16 1.402(3) . ?
C12 C13 1.388(3) . ?
C13 C14 1.382(3) . ?
C13 C23 1.529(3) . ?
C14 C15 1.377(3) . ?
C15 C16 1.392(3) . ?
C16 C17 1.477(3) . ?
C17 C18 1.332(3) . ?
C17 C19 1.510(3) . ?
C19 C20 1.526(3) . ?
C20 C21 1.498(3) . ?
C21 C22 1.510(4) . ?
C23 C26' 1.501(8) . ?
C23 C25 1.509(6) . ?
C23 C24' 1.514(7) . ?
C23 C26 1.522(7) . ?
C23 C25' 1.527(7) . ?
C23 C24 1.549(6) . ?
B3 B8 1.749(4) . ?
B3 B4 1.758(3) . ?
B3 B7 1.767(3) . ?
B4 B8 1.770(3) . ?
B4 B9 1.770(3) . ?
B4 B5 1.775(3) . ?
B5 B9 1.766(3) . ?
B5 B6 1.767(3) . ?
B5 B10 1.776(3) . ?
B6 B10 1.750(4) . ?
B6 B11 1.764(3) . ?
B7 B12 1.768(4) . ?
B7 B8 1.771(4) . ?
B7 B11 1.777(3) . ?
B8 B12 1.780(4) . ?
B8 B9 1.781(4) . ?
B9 B10 1.779(4) . ?
B9 B12 1.784(4) . ?
B10 B11 1.774(4) . ?
B10 B12 1.782(4) . ?
B11 B12 1.771(4) . ?
